data_4021670
loop_
_publ_author_name
'Oana G. Schramm'
'N\'ee Dediu'
'Thomas Oeser'
'Thomas J. J. M\"uller'

_publ_contact_author_address
;
Organisch-Chemisches Institut
Universit\"at Heidelberg
Im Neuenheimer Feld 270
D-69120 Heidelberg
;
_publ_contact_author_email thomas.oeser@oci.uni-heidelberg.de
_publ_contact_author_fax '+49 6221 544205'
_publ_contact_author_name 'Dr. Thomas Oeser'
_publ_contact_author_phone '+49 6221 548482'
_publ_section_title
;
 Coupling-Isomerization-N,S-Ketene Acetal-Addition Sequences-
 A Three-Component Approach to Highly Fluorescent
 Pyrrolo[2,3-b]pyridines, [1,8]Naphthyridines, and
 Pyrido[2,3-b]azepines
;
_journal_name_full 'Journal of Organic Chemistry'
_journal_page_first 3494
_journal_page_last 3500
_journal_paper_doi 10.1021/jo0602726
_journal_volume 71
_journal_year 2006
_chemical_formula_sum 'C22 H23 N3 O'
_chemical_formula_weight 345.43
_chemical_name_systematic
;
2-(4-Methoxy-phenyl)-9-methyl-4-pyridin-2-yl-6,7,8,9-
tetrahydro-5H-pyrido[2,3-b]azepine
;
_space_group_IT_number 2
_symmetry_cell_setting triclinic
_symmetry_space_group_name_Hall '-P 1'
_symmetry_space_group_name_H-M 'P -1'
_atom_sites_solution_hydrogens geom
_atom_sites_solution_primary direct
_atom_sites_solution_secondary difmap
_audit_creation_method SHELXL-97
_cell_angle_alpha 66.502(2)
_cell_angle_beta 71.853(2)
_cell_angle_gamma 67.098(2)
_cell_formula_units_Z 2
_cell_length_a 8.9544(6)
_cell_length_b 10.4943(7)
_cell_length_c 11.4673(9)
_cell_measurement_temperature 200(2)
_cell_volume 894.61(11)
_computing_cell_refinement 'Bruker SMART'
_computing_data_collection 'Bruker SMART'
_computing_data_reduction 'Bruker SHELXTL'
_computing_molecular_graphics 'Bruker SHELXTL'
_computing_publication_material 'Bruker SHELXTL'
_computing_structure_refinement 'SHELXL-97 (Sheldrick, 1997)'
_computing_structure_solution 'SHELXS-97 (Sheldrick, 1990)'
_diffrn_ambient_temperature 200(2)
_diffrn_measured_fraction_theta_full 0.784
_diffrn_measured_fraction_theta_max 0.784
_diffrn_measurement_device_type 'CCD area detector'
_diffrn_measurement_method 'phi and omega scans'
_diffrn_radiation_monochromator graphite
_diffrn_radiation_source 'fine-focus sealed tube'
_diffrn_radiation_type MoK\a
_diffrn_radiation_wavelength 0.71073
_diffrn_reflns_av_R_equivalents 0.0297
_diffrn_reflns_av_sigmaI/netI 0.0266
_diffrn_reflns_limit_h_max 9
_diffrn_reflns_limit_h_min -11
_diffrn_reflns_limit_k_max 13
_diffrn_reflns_limit_k_min -6
_diffrn_reflns_limit_l_max 14
_diffrn_reflns_limit_l_min -12
_diffrn_reflns_number 3467
_diffrn_reflns_theta_full 27.57
_diffrn_reflns_theta_max 27.57
_diffrn_reflns_theta_min 1.97
_exptl_absorpt_coefficient_mu 0.080
_exptl_absorpt_correction_T_max 0.9826
_exptl_absorpt_correction_T_min 0.9733
_exptl_absorpt_correction_type none
_exptl_crystal_colour yellow
_exptl_crystal_density_diffrn 1.282
_exptl_crystal_density_method 'not measured'
_exptl_crystal_description polyhedron
_exptl_crystal_F_000 368
_exptl_crystal_size_max 0.34
_exptl_crystal_size_mid 0.32
_exptl_crystal_size_min 0.22
_refine_diff_density_max 0.256
_refine_diff_density_min -0.180
_refine_diff_density_rms 0.037
_refine_ls_extinction_method none
_refine_ls_goodness_of_fit_ref 1.059
_refine_ls_hydrogen_treatment constr
_refine_ls_matrix_type full
_refine_ls_number_parameters 237
_refine_ls_number_reflns 3246
_refine_ls_number_restraints 0
_refine_ls_restrained_S_all 1.059
_refine_ls_R_factor_all 0.0564
_refine_ls_R_factor_gt 0.0404
_refine_ls_shift/su_max 0.001
_refine_ls_shift/su_mean 0.000
_refine_ls_structure_factor_coef Fsqd
_refine_ls_weighting_details 'calc w=1/[\s^2^(Fo^2^)+(0.0703P)^2^+0.0377P] where P=(Fo^2^+2Fc^2^)/3'
_refine_ls_weighting_scheme calc
_refine_ls_wR_factor_gt 0.1055
_refine_ls_wR_factor_ref 0.1131
_reflns_number_gt 2462
_reflns_number_total 3246
_reflns_threshold_expression >2sigma(I)
_cod_data_source_file jo0602726si20060215_034005_5.cif
_cod_depositor_comments
;
The following automatic conversions were performed:
'_symmetry_cell_setting' value 'Triclinic' changed to 'triclinic'
according to '/home/saulius/struct/CIF-dictionaries/cif_core.dic'
dictionary named 'cif_core.dic' version 2.4.1 from 2010-06-29.

Automatic conversion script
Id: cif_fix_enum 1527 2010-12-29 10:47:43Z saulius 
;
_cod_database_code 4021670

loop_
_symmetry_equiv_pos_as_xyz
'x, y, z'
'-x, -y, -z'

loop_
_atom_site_label
_atom_site_type_symbol
_atom_site_fract_x
_atom_site_fract_y
_atom_site_fract_z
_atom_site_U_iso_or_equiv
_atom_site_adp_type
_atom_site_occupancy
_atom_site_symmetry_multiplicity
_atom_site_calc_flag
_atom_site_refinement_flags
C1 C 0.74148(17) -0.46130(15) 0.84056(13) 0.0237(3) Uani 1 1 d .
C2 C 0.71245(17) -0.46557(15) 0.72687(13) 0.0237(3) Uani 1 1 d .
N3 N 0.80999(15) -0.58162(13) 0.67860(11) 0.0291(3) Uani 1 1 d .
C4 C 0.8188(2) -0.72951(17) 0.77057(16) 0.0355(4) Uani 1 1 d .
H4A H 0.8372 -0.7949 0.7213 0.043 Uiso 1 1 calc R
H4B H 0.7108 -0.7261 0.8297 0.043 Uiso 1 1 calc R
C5 C 0.9523(2) -0.79543(18) 0.85143(16) 0.0400(4) Uani 1 1 d .
H5A H 1.0590 -0.7894 0.7930 0.048 Uiso 1 1 calc R
H5B H 0.9621 -0.8999 0.8969 0.048 Uiso 1 1 calc R
C6 C 0.9206(2) -0.72143(17) 0.95103(15) 0.0375(4) Uani 1 1 d .
H6A H 0.8196 -0.7353 1.0148 0.045 Uiso 1 1 calc R
H6B H 1.0140 -0.7683 0.9980 0.045 Uiso 1 1 calc R
C7 C 0.90012(18) -0.55885(17) 0.88899(14) 0.0296(4) Uani 1 1 d .
H7A H 0.9113 -0.5234 0.9530 0.036 Uiso 1 1 calc R
H7B H 0.9927 -0.5466 0.8152 0.036 Uiso 1 1 calc R
C8 C 0.7894(2) -0.56287(18) 0.55012(14) 0.0391(4) Uani 1 1 d .
H8A H 0.6785 -0.5640 0.5554 0.059 Uiso 1 1 calc R
H8B H 0.8718 -0.6426 0.5195 0.059 Uiso 1 1 calc R
H8C H 0.8041 -0.4695 0.4896 0.059 Uiso 1 1 calc R
C9 C 0.62992(17) -0.34900(15) 0.88851(13) 0.0229(3) Uani 1 1 d .
C10 C 0.50874(18) -0.24177(15) 0.81907(13) 0.0241(3) Uani 1 1 d .
H10 H 0.4320 -0.1656 0.8517 0.029 Uiso 1 1 calc R
C11 C 0.50102(17) -0.24705(15) 0.70220(13) 0.0226(3) Uani 1 1 d .
N12 N 0.60009(14) -0.36070(13) 0.65879(11) 0.0243(3) Uani 1 1 d .
C21 C 0.63435(17) -0.33370(16) 1.01174(13) 0.0245(3) Uani 1 1 d .
C22 C 0.65755(18) -0.45285(16) 1.12334(13) 0.0273(4) Uani 1 1 d .
H22 H 0.6757 -0.5480 1.1226 0.033 Uiso 1 1 calc R
C23 C 0.65377(19) -0.43085(18) 1.23590(14) 0.0322(4) Uani 1 1 d .
H23 H 0.6710 -0.5109 1.3130 0.039 Uiso 1 1 calc R
C24 C 0.6247(2) -0.29131(18) 1.23436(14) 0.0341(4) Uani 1 1 d .
H24 H 0.6221 -0.2731 1.3099 0.041 Uiso 1 1 calc R
C25 C 0.5995(2) -0.17858(18) 1.12018(15) 0.0371(4) Uani 1 1 d .
H25 H 0.5779 -0.0823 1.1198 0.045 Uiso 1 1 calc R
N26 N 0.60358(17) -0.19687(14) 1.00965(12) 0.0325(3) Uani 1 1 d .
C31 C 0.38439(17) -0.13112(15) 0.61788(13) 0.0226(3) Uani 1 1 d .
C32 C 0.30721(18) 0.00769(16) 0.63124(13) 0.0267(4) Uani 1 1 d .
H32 H 0.3256 0.0275 0.6987 0.032 Uiso 1 1 calc R
C33 C 0.20497(18) 0.11655(16) 0.54880(14) 0.0277(4) Uani 1 1 d .
H33 H 0.1544 0.2102 0.5596 0.033 Uiso 1 1 calc R
C34 C 0.17550(17) 0.08972(16) 0.44959(13) 0.0249(3) Uani 1 1 d .
C35 C 0.24985(19) -0.04765(16) 0.43526(14) 0.0287(4) Uani 1 1 d .
H35 H 0.2307 -0.0675 0.3682 0.034 Uiso 1 1 calc R
C36 C 0.35197(18) -0.15572(16) 0.51888(13) 0.0273(4) Uani 1 1 d .
H36 H 0.4015 -0.2496 0.5084 0.033 Uiso 1 1 calc R
O37 O 0.07437(13) 0.20516(11) 0.37192(10) 0.0333(3) Uani 1 1 d .
C38 C 0.0450(2) 0.18274(18) 0.26723(14) 0.0359(4) Uani 1 1 d .
H38A H 0.1502 0.1526 0.2105 0.054 Uiso 1 1 calc R
H38B H -0.0264 0.2737 0.2178 0.054 Uiso 1 1 calc R
H38C H -0.0090 0.1065 0.3014 0.054 Uiso 1 1 calc R

loop_
_atom_site_aniso_label
_atom_site_aniso_U_11
_atom_site_aniso_U_22
_atom_site_aniso_U_33
_atom_site_aniso_U_23
_atom_site_aniso_U_13
_atom_site_aniso_U_12
C1 0.0243(7) 0.0277(7) 0.0232(7) -0.0104(6) -0.0040(6) -0.0099(7)
C2 0.0232(7) 0.0275(7) 0.0229(7) -0.0113(6) -0.0032(6) -0.0077(7)
N3 0.0326(7) 0.0308(7) 0.0269(6) -0.0164(5) -0.0109(6) -0.0012(6)
C4 0.0390(9) 0.0284(8) 0.0432(9) -0.0177(7) -0.0159(8) -0.0014(7)
C5 0.0455(10) 0.0344(9) 0.0386(9) -0.0180(7) -0.0187(8) 0.0042(8)
C6 0.0381(9) 0.0390(9) 0.0328(8) -0.0165(7) -0.0157(7) 0.0032(8)
C7 0.0239(7) 0.0411(9) 0.0294(8) -0.0188(7) -0.0075(6) -0.0057(7)
C8 0.0435(10) 0.0421(9) 0.0337(8) -0.0252(7) -0.0152(8) 0.0047(8)
C9 0.0265(7) 0.0259(7) 0.0206(7) -0.0087(6) -0.0022(6) -0.0128(7)
C10 0.0266(7) 0.0246(7) 0.0236(7) -0.0114(6) -0.0020(6) -0.0085(7)
C11 0.0231(7) 0.0242(7) 0.0235(7) -0.0091(6) -0.0021(6) -0.0103(7)
N12 0.0247(6) 0.0263(6) 0.0246(6) -0.0115(5) -0.0048(5) -0.0067(6)
C21 0.0252(7) 0.0292(8) 0.0237(7) -0.0141(6) -0.0034(6) -0.0080(7)
C22 0.0304(8) 0.0294(8) 0.0260(7) -0.0121(6) -0.0050(7) -0.0097(7)
C23 0.0347(8) 0.0392(9) 0.0235(7) -0.0101(7) -0.0070(7) -0.0105(8)
C24 0.0366(9) 0.0474(9) 0.0270(8) -0.0215(7) -0.0056(7) -0.0117(8)
C25 0.0494(10) 0.0356(9) 0.0359(9) -0.0208(7) -0.0104(8) -0.0110(8)
N26 0.0440(8) 0.0307(7) 0.0282(7) -0.0136(6) -0.0093(6) -0.0103(6)
C31 0.0224(7) 0.0260(7) 0.0210(7) -0.0092(6) -0.0015(6) -0.0094(6)
C32 0.0298(8) 0.0309(8) 0.0250(7) -0.0137(6) -0.0061(7) -0.0093(7)
C33 0.0296(8) 0.0259(7) 0.0295(8) -0.0128(6) -0.0052(7) -0.0064(7)
C34 0.0238(7) 0.0281(7) 0.0217(7) -0.0062(6) -0.0035(6) -0.0091(7)
C35 0.0335(8) 0.0345(8) 0.0246(7) -0.0138(7) -0.0073(7) -0.0108(7)
C36 0.0318(8) 0.0259(7) 0.0268(7) -0.0123(6) -0.0058(7) -0.0069(7)
O37 0.0368(6) 0.0328(6) 0.0294(6) -0.0098(5) -0.0131(5) -0.0046(5)
C38 0.0389(9) 0.0414(9) 0.0282(8) -0.0081(7) -0.0144(7) -0.0097(8)

loop_
_atom_type_symbol
_atom_type_description
_atom_type_scat_dispersion_real
_atom_type_scat_dispersion_imag
_atom_type_scat_source
C C 0.0033 0.0016 'International Tables Vol C Tables 4.2.6.8 and 6.1.1.4'
H H 0.0000 0.0000 'International Tables Vol C Tables 4.2.6.8 and 6.1.1.4'
N N 0.0061 0.0033 'International Tables Vol C Tables 4.2.6.8 and 6.1.1.4'
O O 0.0106 0.0060 'International Tables Vol C Tables 4.2.6.8 and 6.1.1.4'

loop_
_geom_angle_atom_site_label_1
_geom_angle_atom_site_label_2
_geom_angle_atom_site_label_3
_geom_angle
C9 C1 C2 116.01(12)
C9 C1 C7 123.52(11)
C2 C1 C7 119.71(12)
N12 C2 N3 116.71(11)
N12 C2 C1 123.52(12)
N3 C2 C1 119.71(12)
C2 N3 C8 115.12(11)
C2 N3 C4 116.24(12)
C8 N3 C4 113.36(12)
N3 C4 C5 115.18(15)
C4 C5 C6 113.87(12)
C7 C6 C5 112.14(13)
C1 C7 C6 117.57(13)
C1 C9 C10 119.89(11)
C1 C9 C21 123.32(12)
C10 C9 C21 116.77(11)
C11 C10 C9 119.68(12)
N12 C11 C10 121.24(12)
N12 C11 C31 115.89(11)
C10 C11 C31 122.87(12)
C2 N12 C11 119.08(11)
N26 C21 C22 122.36(12)
N26 C21 C9 115.80(12)
C22 C21 C9 121.70(13)
C23 C22 C21 119.02(14)
C24 C23 C22 119.08(14)
C23 C24 C25 118.26(13)
N26 C25 C24 123.91(14)
C25 N26 C21 117.35(13)
C36 C31 C32 117.22(12)
C36 C31 C11 120.83(12)
C32 C31 C11 121.92(12)
C33 C32 C31 121.50(12)
C32 C33 C34 120.25(13)
O37 C34 C35 124.99(12)
O37 C34 C33 115.83(12)
C35 C34 C33 119.18(12)
C36 C35 C34 119.85(12)
C35 C36 C31 122.00(13)
C34 O37 C38 117.36(11)

loop_
_geom_bond_atom_site_label_1
_geom_bond_atom_site_label_2
_geom_bond_distance
C1 C9 1.3955(19)
C1 C2 1.4269(17)
C1 C7 1.5101(18)
C2 N12 1.3324(17)
C2 N3 1.4004(17)
N3 C8 1.4673(16)
N3 C4 1.476(2)
C4 C5 1.518(2)
C5 C6 1.524(2)
C6 C7 1.523(2)
C9 C10 1.3969(19)
C9 C21 1.4983(17)
C10 C11 1.3870(17)
C11 N12 1.3535(17)
C11 C31 1.4859(18)
C21 N26 1.3443(19)
C21 C22 1.390(2)
C22 C23 1.3875(18)
C23 C24 1.378(2)
C24 C25 1.381(2)
C25 N26 1.3432(17)
C31 C36 1.3918(18)
C31 C32 1.3970(19)
C32 C33 1.3788(19)
C33 C34 1.3941(18)
C34 O37 1.3672(16)
C34 C35 1.386(2)
C35 C36 1.3833(19)
O37 C38 1.4271(17)

loop_
_cod_related_entry_id
_cod_related_entry_database
_cod_related_entry_code
1 ChemSpider 9799122
